data_1559817
loop_
_publ_author_name
'Friedrich, Alexander'
'Pahl, J\"urgen'
'Eyselein, Jonathan'
'Langer, Jens'
'van Eikema Hommes, Nico'
'G\"orling, Andreas'
'Harder, Sjoerd'

_publ_section_title
;
 Magnesium-halobenzene bonding: mapping the halogen sigma-hole with a
 Lewis-acidic complex.
;
_journal_issue 7
_journal_name_full 'Chemical science'
_journal_page_first 2410
_journal_page_last 2418
_journal_paper_doi 10.1039/d0sc06321e
_journal_volume 12
_journal_year 2020
_chemical_formula_moiety 'C59 H46 B F21 Mg N2'
_chemical_formula_sum 'C59 H46 B F21 Mg N2'
_chemical_formula_weight 1217.10
_space_group_crystal_system triclinic
_space_group_IT_number 2
_space_group_name_Hall '-P 1'
_space_group_name_H-M_alt 'P -1'
_atom_sites_solution_hydrogens geom
_atom_sites_solution_primary direct
_audit_creation_date 2020-10-30
_audit_creation_method
;
Olex2 1.3
(compiled 2020.07.31 svn.rc2a77460 for OlexSys, GUI svn.r6145)
;
_audit_update_record
;
2020-11-06 deposited with the CCDC.	2020-12-16 downloaded from the CCDC.
;
_cell_angle_alpha 86.186(3)
_cell_angle_beta 77.900(3)
_cell_angle_gamma 80.916(3)
_cell_formula_units_Z 2
_cell_length_a 11.5844(5)
_cell_length_b 12.7186(5)
_cell_length_c 19.1320(7)
_cell_measurement_reflns_used 9845
_cell_measurement_temperature 100.0(3)
_cell_measurement_theta_max 29.0780
_cell_measurement_theta_min 2.7080
_cell_volume 2720.03(19)
_computing_cell_refinement 'CrysAlisPro 1.171.40.67a (Rigaku OD, 2019)'
_computing_data_collection 'CrysAlisPro 1.171.40.67a (Rigaku OD, 2019)'
_computing_data_reduction 'CrysAlisPro 1.171.40.67a (Rigaku OD, 2019)'
_computing_molecular_graphics 'Olex2 1.3 (Dolomanov et al., 2009)'
_computing_publication_material 'Olex2 1.3 (Dolomanov et al., 2009)'
_computing_structure_refinement 'SHELXL 2016/6 (Sheldrick, 2015)'
_computing_structure_solution 'ShelXT (Sheldrick, 2015)'
_diffrn_ambient_environment N~2~
_diffrn_ambient_temperature 100.0(3)
_diffrn_detector 'CCD plate'
_diffrn_detector_area_resol_mean 5.2903
_diffrn_detector_type AtlasS2
_diffrn_measured_fraction_theta_full 0.999
_diffrn_measured_fraction_theta_max 0.848
_diffrn_measurement_details
;
List of Runs (angles in degrees, time in seconds):

  # Type    Start    End  Width  t~exp~   \w     \q     \k     \f   Frames
#--------------------------------------------------------------------------
  1  \w    -40.00  61.00   1.00   90.00    --  -11.70  57.00 120.00  101
  2  \w    -88.00  21.00   1.00   90.00    --  -11.70 -77.00   0.00  109
  3  \w    -20.00  88.00   1.00   90.00    --   12.17  77.00-120.00  108
  4  \w    -62.00  28.00   1.00   90.00    --   12.17 -38.00 -90.00   90
;
_diffrn_measurement_device 'four-circle diffractometer'
_diffrn_measurement_device_type 'SuperNova, Dual, Cu at home/near, AtlasS2'
_diffrn_measurement_method '\w scans'
_diffrn_orient_matrix_type 'CrysAlisPro convention (1999,Acta A55,543-557)'
_diffrn_orient_matrix_UB_11 -0.0288024000
_diffrn_orient_matrix_UB_12 0.0510261000
_diffrn_orient_matrix_UB_13 0.0118136000
_diffrn_orient_matrix_UB_21 0.0540604000
_diffrn_orient_matrix_UB_22 0.0110085000
_diffrn_orient_matrix_UB_23 0.0077443000
_diffrn_orient_matrix_UB_31 0.0160130000
_diffrn_orient_matrix_UB_32 0.0216479000
_diffrn_orient_matrix_UB_33 -0.0352114000
_diffrn_radiation_monochromator mirror
_diffrn_radiation_probe x-ray
_diffrn_radiation_type 'Mo K\a'
_diffrn_radiation_wavelength 0.71073
_diffrn_reflns_av_R_equivalents 0.0326
_diffrn_reflns_av_unetI/netI 0.0514
_diffrn_reflns_Laue_measured_fraction_full 0.999
_diffrn_reflns_Laue_measured_fraction_max 0.848
_diffrn_reflns_limit_h_max 15
_diffrn_reflns_limit_h_min -15
_diffrn_reflns_limit_k_max 15
_diffrn_reflns_limit_k_min -17
_diffrn_reflns_limit_l_max 25
_diffrn_reflns_limit_l_min -24
_diffrn_reflns_number 29754
_diffrn_reflns_point_group_measured_fraction_full 0.999
_diffrn_reflns_point_group_measured_fraction_max 0.848
_diffrn_reflns_theta_full 25.242
_diffrn_reflns_theta_max 29.790
_diffrn_reflns_theta_min 1.985
_diffrn_source 'micro-focus sealed X-ray tube'
_diffrn_source_type 'SuperNova (Mo) X-ray Source'
_exptl_absorpt_coefficient_mu 0.147
_exptl_absorpt_correction_T_max 1.000
_exptl_absorpt_correction_T_min 0.723
_exptl_absorpt_correction_type gaussian
_exptl_absorpt_process_details
;
CrysAlisPro 1.171.40.67a (Rigaku Oxford Diffraction, 2019)
Numerical absorption correction based on gaussian integration over
			a multifaceted crystal model
Empirical absorption correction using spherical harmonics,
 implemented in SCALE3 ABSPACK scaling algorithm.
;
_exptl_crystal_colour 'clear colourless'
_exptl_crystal_colour_lustre clear
_exptl_crystal_colour_primary colourless
_exptl_crystal_density_diffrn 1.486
_exptl_crystal_description block
_exptl_crystal_F_000 1240
_exptl_crystal_size_max 0.242
_exptl_crystal_size_mid 0.137
_exptl_crystal_size_min 0.084
_refine_diff_density_max 0.430
_refine_diff_density_min -0.328
_refine_diff_density_rms 0.060
_refine_ls_extinction_method none
_refine_ls_goodness_of_fit_ref 1.057
_refine_ls_hydrogen_treatment constr
_refine_ls_matrix_type full
_refine_ls_number_parameters 767
_refine_ls_number_reflns 13187
_refine_ls_number_restraints 0
_refine_ls_restrained_S_all 1.057
_refine_ls_R_factor_all 0.0828
_refine_ls_R_factor_gt 0.0535
_refine_ls_shift/su_max 0.001
_refine_ls_shift/su_mean 0.000
_refine_ls_structure_factor_coef Fsqd
_refine_ls_weighting_details 'w=1/[\s^2^(Fo^2^)+(0.0489P)^2^+1.5887P] where P=(Fo^2^+2Fc^2^)/3'
_refine_ls_weighting_scheme calc
_refine_ls_wR_factor_gt 0.1172
_refine_ls_wR_factor_ref 0.1324
_reflns_Friedel_coverage 0.000
_reflns_number_gt 9393
_reflns_number_total 13187
_reflns_threshold_expression 'I > 2\s(I)'
_cod_data_source_file d0sc06321e2.cif
_cod_data_source_block hasj1702012a
_cod_depositor_comments
;Adding full bibliography for 1559817--1559822.cif.

 Adding full bibliography for 1559817--1559822.cif.
;
_cod_original_cell_volume 2720.05(18)
_cod_database_code 1559817
_shelx_shelxl_version_number 2016/6
_chemical_oxdiff_formula C59H46BF21MgN2
_shelx_space_group_comment
;
The symmetry employed for this shelxl refinement is uniquely defined
by the following loop, which should always be used as a source of
symmetry information in preference to the above space-group names.
They are only intended as comments.
;
_reflns_odcompleteness_completeness 99.91
_reflns_odcompleteness_iscentric 1
_reflns_odcompleteness_theta 26.32
_olex2_refinement_description
;
1. Fixed Uiso
 At 1.2 times of:
  All C(H) groups
 At 1.5 times of:
  All C(H,H,H) groups
2.a Ternary CH refined with riding coordinates:
 C24(H24), C15(H15), C27(H27), C12(H12)
2.b Aromatic/amide H refined with riding coordinates:
 C3(H3), C20(H20), C35(H35), C10(H10), C22(H22), C21(H21), C31(H31), C32(H32),
 C34(H34), C33(H33), C9(H9), C8(H8)
2.c Idealised Me refined as rotating group:
 C1(H1a,H1b,H1c), C5(H5a,H5b,H5c), C16(H16a,H16b,H16c), C25(H25a,H25b,H25c),
 C28(H28a,H28b,H28c), C17(H17a,H17b,H17c), C29(H29a,H29b,H29c), C14(H14a,H14b,
 H14c), C13(H13a,H13b,H13c), C26(H26a,H26b,H26c)
;
_olex2_date_sample_data_collection 2017-02-12
_olex2_submission_special_instructions 'No special instructions were received'
_oxdiff_exptl_absorpt_empirical_details
;
Empirical correction (ABSPACK) includes:
- Absorption correction using spherical harmonics
- Frame scaling
;
_oxdiff_exptl_absorpt_empirical_full_max 1.379
_oxdiff_exptl_absorpt_empirical_full_min 0.762

loop_
_space_group_symop_operation_xyz
'x, y, z'
'-x, -y, -z'

loop_
_atom_site_label
_atom_site_type_symbol
_atom_site_fract_x
_atom_site_fract_y
_atom_site_fract_z
_atom_site_U_iso_or_equiv
_atom_site_adp_type
_atom_site_occupancy
_atom_site_site_symmetry_order
_atom_site_calc_flag
_atom_site_refinement_flags_posn
_atom_site_refinement_flags_adp
_atom_site_refinement_flags_occupancy
_atom_site_disorder_assembly
_atom_site_disorder_group
Mg1 Mg 0.61703(6) 0.76808(6) 0.24784(4) 0.02110(16) Uani 1 1 d . . . . .
F2 F 0.71319(10) 0.61419(9) 0.23900(6) 0.0248(3) Uani 1 1 d . . . . .
F16 F 0.62045(11) 0.26771(10) 0.31086(6) 0.0259(3) Uani 1 1 d . . . . .
F3 F 0.82252(11) 0.77207(9) 0.18853(6) 0.0265(3) Uani 1 1 d . . . . .
F7 F 0.60337(11) 0.47184(10) 0.35475(7) 0.0289(3) Uani 1 1 d . . . . .
F11 F 1.01545(11) 0.34464(10) 0.28165(7) 0.0301(3) Uani 1 1 d . . . . .
F21 F 0.87401(11) 0.18052(10) 0.31395(7) 0.0287(3) Uani 1 1 d . . . . .
F6 F 1.04398(11) 0.37236(10) 0.12289(7) 0.0304(3) Uani 1 1 d . . . . .
F4 F 1.04592(12) 0.73944(10) 0.09627(7) 0.0321(3) Uani 1 1 d . . . . .
F17 F 0.84470(12) 0.32160(10) 0.08110(7) 0.0315(3) Uani 1 1 d . . . . .
F15 F 0.41369(12) 0.23961(11) 0.27945(7) 0.0329(3) Uani 1 1 d . . . . .
F1 F 0.48941(11) 0.67594(11) 0.28253(7) 0.0319(3) Uani 1 1 d . . . . .
F12 F 0.67978(12) 0.51205(11) 0.11343(7) 0.0321(3) Uani 1 1 d . . . . .
F20 F 0.93901(12) -0.01112(10) 0.26220(7) 0.0348(3) Uani 1 1 d . . . . .
F5 F 1.14689(11) 0.53615(10) 0.06425(7) 0.0333(3) Uani 1 1 d . . . . .
F18 F 0.91419(12) 0.12642(11) 0.03070(7) 0.0355(3) Uani 1 1 d . . . . .
F8 F 0.63429(12) 0.48738(11) 0.48661(7) 0.0350(3) Uani 1 1 d . . . . .
F19 F 0.96179(12) -0.04322(11) 0.12064(8) 0.0374(3) Uani 1 1 d . . . . .
F13 F 0.47871(13) 0.47743(12) 0.08079(7) 0.0380(3) Uani 1 1 d . . . . .
F10 F 1.04495(12) 0.36540(12) 0.41466(7) 0.0378(3) Uani 1 1 d . . . . .
F14 F 0.34241(12) 0.34009(12) 0.16251(7) 0.0378(3) Uani 1 1 d . . . . .
F9 F 0.85504(13) 0.43739(12) 0.51877(7) 0.0404(4) Uani 1 1 d . . . . .
N2 N 0.62972(15) 0.85503(14) 0.32744(9) 0.0206(4) Uani 1 1 d . . . . .
N1 N 0.55969(15) 0.88570(14) 0.18359(9) 0.0208(4) Uani 1 1 d . . . . .
C3 C 0.63688(18) 1.00992(17) 0.24652(11) 0.0216(4) Uani 1 1 d . . . . .
H3 H 0.668770 1.075072 0.238995 0.026 Uiso 1 1 calc R U . . .
C53 C 0.58706(19) 0.32375(17) 0.25390(11) 0.0230(4) Uani 1 1 d . . . . .
C2 C 0.58868(18) 0.98199(17) 0.19028(11) 0.0216(4) Uani 1 1 d . . . . .
C18 C 0.62368(19) 0.81361(17) 0.39999(11) 0.0223(4) Uani 1 1 d . . . . .
C38 C 0.9895(2) 0.65763(17) 0.12365(11) 0.0247(5) Uani 1 1 d . . . . .
C59 C 0.88361(18) 0.17384(18) 0.24276(11) 0.0237(5) Uani 1 1 d . . . . .
C58 C 0.91726(19) 0.07191(17) 0.21708(13) 0.0269(5) Uani 1 1 d . . . . .
C36 C 0.82616(18) 0.58607(17) 0.19586(11) 0.0222(4) Uani 1 1 d . . . . .
C57 C 0.92831(19) 0.05553(18) 0.14584(13) 0.0277(5) Uani 1 1 d . . . . .
C4 C 0.64545(18) 0.95613(17) 0.31282(11) 0.0214(4) Uani 1 1 d . . . . .
C56 C 0.90404(19) 0.14076(18) 0.10052(12) 0.0265(5) Uani 1 1 d . . . . .
C48 C 0.66202(19) 0.39096(17) 0.21414(11) 0.0227(4) Uani 1 1 d . . . . .
C40 C 0.98251(19) 0.46939(17) 0.13876(11) 0.0238(4) Uani 1 1 d . . . . .
C37 C 0.88022(19) 0.67290(16) 0.16903(11) 0.0226(4) Uani 1 1 d . . . . .
C6 C 0.48781(19) 0.87291(17) 0.13292(11) 0.0232(4) Uani 1 1 d . . . . .
C42 C 0.80731(19) 0.40210(17) 0.31157(11) 0.0232(4) Uani 1 1 d . . . . .
C54 C 0.85766(18) 0.26385(17) 0.19991(11) 0.0230(4) Uani 1 1 d . . . . .
C49 C 0.6185(2) 0.44205(17) 0.15648(11) 0.0251(5) Uani 1 1 d . . . . .
C47 C 0.91810(19) 0.38033(17) 0.33133(11) 0.0250(5) Uani 1 1 d . . . . .
C19 C 0.50997(19) 0.80819(18) 0.44384(11) 0.0247(5) Uani 1 1 d . . . . .
C52 C 0.4809(2) 0.30653(18) 0.23847(12) 0.0260(5) Uani 1 1 d . . . . .
C41 C 0.87033(19) 0.48039(17) 0.18385(11) 0.0227(4) Uani 1 1 d . . . . .
C43 C 0.71532(19) 0.44114(17) 0.36672(12) 0.0245(5) Uani 1 1 d . . . . .
C23 C 0.72896(19) 0.77547(17) 0.42506(11) 0.0242(5) Uani 1 1 d . . . . .
C46 C 0.9354(2) 0.38999(19) 0.39917(12) 0.0285(5) Uani 1 1 d . . . . .
C39 C 1.04004(19) 0.55424(18) 0.10814(11) 0.0250(5) Uani 1 1 d . . . . .
C24 C 0.3963(2) 0.85238(19) 0.41695(12) 0.0270(5) Uani 1 1 d . . . . .
H24 H 0.411439 0.835605 0.365203 0.032 Uiso 1 1 calc R U . . .
C50 C 0.5133(2) 0.42596(19) 0.13809(12) 0.0284(5) Uani 1 1 d . . . . .
C11 C 0.5395(2) 0.81163(18) 0.07242(11) 0.0255(5) Uani 1 1 d . . . . .
C15 C 0.6727(2) 0.77005(18) 0.05606(11) 0.0263(5) Uani 1 1 d . . . . .
H15 H 0.692933 0.735268 0.101261 0.032 Uiso 1 1 calc R U . . .
C1 C 0.5660(2) 1.07038(18) 0.13571(12) 0.0260(5) Uani 1 1 d . . . . .
H1A H 0.569155 1.039522 0.089628 0.039 Uiso 1 1 calc R U . . .
H1B H 0.627080 1.117191 0.130272 0.039 Uiso 1 1 calc R U . . .
H1C H 0.486966 1.111691 0.151867 0.039 Uiso 1 1 calc R U . . .
C44 C 0.7286(2) 0.45194(18) 0.43551(12) 0.0277(5) Uani 1 1 d . . . . .
C51 C 0.4443(2) 0.35746(19) 0.17933(12) 0.0284(5) Uani 1 1 d . . . . .
C55 C 0.8694(2) 0.24130(18) 0.12849(12) 0.0262(5) Uani 1 1 d . . . . .
C20 C 0.5050(2) 0.76397(18) 0.51263(12) 0.0290(5) Uani 1 1 d . . . . .
H20 H 0.429532 0.759423 0.542890 0.035 Uiso 1 1 calc R U . . .
C30 C 0.39408(19) 0.62530(18) 0.27229(12) 0.0268(5) Uani 1 1 d . . . . .
C35 C 0.3466(2) 0.56110(19) 0.32740(13) 0.0295(5) Uani 1 1 d . . . . .
H35 H 0.376605 0.549774 0.370275 0.035 Uiso 1 1 calc R U . . .
C7 C 0.3649(2) 0.91324(18) 0.14756(12) 0.0272(5) Uani 1 1 d . . . . .
C27 C 0.8521(2) 0.78032(19) 0.37918(12) 0.0276(5) Uani 1 1 d . . . . .
H27 H 0.841776 0.823731 0.334785 0.033 Uiso 1 1 calc R U . . .
C5 C 0.6708(2) 1.02158(18) 0.36925(11) 0.0263(5) Uani 1 1 d . . . . .
H5A H 0.612425 1.014392 0.413824 0.039 Uiso 1 1 calc R U . . .
H5B H 0.665148 1.096596 0.353030 0.039 Uiso 1 1 calc R U . . .
H5C H 0.751373 0.996268 0.377578 0.039 Uiso 1 1 calc R U . . .
C10 C 0.4656(2) 0.7887(2) 0.02833(12) 0.0317(5) Uani 1 1 d . . . . .
H10 H 0.498751 0.746716 -0.012316 0.038 Uiso 1 1 calc R U . . .
C22 C 0.7183(2) 0.73216(19) 0.49456(12) 0.0297(5) Uani 1 1 d . . . . .
H22 H 0.788320 0.706050 0.512493 0.036 Uiso 1 1 calc R U . . .
C21 C 0.6078(2) 0.72652(19) 0.53780(12) 0.0317(5) Uani 1 1 d . . . . .
H21 H 0.602431 0.696764 0.585050 0.038 Uiso 1 1 calc R U . . .
C45 C 0.8397(2) 0.42634(19) 0.45226(12) 0.0296(5) Uani 1 1 d . . . . .
C31 C 0.3573(2) 0.64606(19) 0.20906(13) 0.0313(5) Uani 1 1 d . . . . .
H31 H 0.394648 0.691506 0.172780 0.038 Uiso 1 1 calc R U . . .
C32 C 0.2627(2) 0.5974(2) 0.20041(14) 0.0352(6) Uani 1 1 d . . . . .
H32 H 0.233438 0.609336 0.157303 0.042 Uiso 1 1 calc R U . . .
C12 C 0.3049(2) 0.9776(2) 0.21294(13) 0.0317(5) Uani 1 1 d . . . . .
H12 H 0.368487 0.993302 0.237211 0.038 Uiso 1 1 calc R U . . .
C34 C 0.2522(2) 0.51348(19) 0.31714(13) 0.0331(5) Uani 1 1 d . . . . .
H34 H 0.215721 0.467937 0.353703 0.040 Uiso 1 1 calc R U . . .
C16 C 0.7498(2) 0.85927(19) 0.03481(13) 0.0321(5) Uani 1 1 d . . . . .
H16A H 0.727501 0.899632 -0.007010 0.048 Uiso 1 1 calc R U . . .
H16B H 0.834141 0.828069 0.023138 0.048 Uiso 1 1 calc R U . . .
H16C H 0.736888 0.907041 0.074740 0.048 Uiso 1 1 calc R U . . .
C33 C 0.2105(2) 0.5316(2) 0.25430(14) 0.0353(6) Uani 1 1 d . . . . .
H33 H 0.145560 0.498575 0.247979 0.042 Uiso 1 1 calc R U . . .
C25 C 0.3651(2) 0.9732(2) 0.42131(13) 0.0347(6) Uani 1 1 d . . . . .
H25A H 0.358424 0.993710 0.470650 0.052 Uiso 1 1 calc R U . . .
H25B H 0.288933 0.996556 0.406382 0.052 Uiso 1 1 calc R U . . .
H25C H 0.427986 1.007034 0.389712 0.052 Uiso 1 1 calc R U . . .
C9 C 0.3447(2) 0.8262(2) 0.04299(13) 0.0360(6) Uani 1 1 d . . . . .
H9 H 0.295385 0.809597 0.012624 0.043 Uiso 1 1 calc R U . . .
C28 C 0.9317(2) 0.8336(2) 0.41654(14) 0.0378(6) Uani 1 1 d . . . . .
H28A H 0.891859 0.905216 0.430349 0.057 Uiso 1 1 calc R U . . .
H28B H 1.008071 0.838626 0.383776 0.057 Uiso 1 1 calc R U . . .
H28C H 0.945836 0.790967 0.459327 0.057 Uiso 1 1 calc R U . . .
C8 C 0.2957(2) 0.8876(2) 0.10142(13) 0.0341(6) Uani 1 1 d . . . . .
H8 H 0.212523 0.913114 0.110620 0.041 Uiso 1 1 calc R U . . .
C17 C 0.7103(2) 0.6861(2) -0.00095(12) 0.0360(6) Uani 1 1 d . . . . .
H17A H 0.657626 0.631447 0.009891 0.054 Uiso 1 1 calc R U . . .
H17B H 0.792848 0.652980 -0.001435 0.054 Uiso 1 1 calc R U . . .
H17C H 0.704768 0.719861 -0.047912 0.054 Uiso 1 1 calc R U . . .
C29 C 0.9150(2) 0.6693(2) 0.35679(14) 0.0354(6) Uani 1 1 d . . . . .
H29A H 0.932639 0.627075 0.399009 0.053 Uiso 1 1 calc R U . . .
H29B H 0.989565 0.675463 0.322476 0.053 Uiso 1 1 calc R U . . .
H29C H 0.863031 0.634276 0.334493 0.053 Uiso 1 1 calc R U . . .
C14 C 0.2216(2) 0.9130(2) 0.26600(13) 0.0368(6) Uani 1 1 d . . . . .
H14A H 0.162690 0.891378 0.241949 0.055 Uiso 1 1 calc R U . . .
H14B H 0.180322 0.956981 0.306525 0.055 Uiso 1 1 calc R U . . .
H14C H 0.268632 0.849503 0.283318 0.055 Uiso 1 1 calc R U . . .
C13 C 0.2351(2) 1.0841(2) 0.19250(16) 0.0426(6) Uani 1 1 d . . . . .
H13A H 0.289200 1.125356 0.159548 0.064 Uiso 1 1 calc R U . . .
H13B H 0.199986 1.124395 0.235696 0.064 Uiso 1 1 calc R U . . .
H13C H 0.171386 1.070513 0.169223 0.064 Uiso 1 1 calc R U . . .
C26 C 0.2892(2) 0.7992(2) 0.45459(14) 0.0417(6) Uani 1 1 d . . . . .
H26A H 0.310142 0.721666 0.451786 0.063 Uiso 1 1 calc R U . . .
H26B H 0.221540 0.823270 0.431222 0.063 Uiso 1 1 calc R U . . .
H26C H 0.267225 0.818629 0.504878 0.063 Uiso 1 1 calc R U . . .
B1 B 0.7990(2) 0.3848(2) 0.22795(13) 0.0231(5) Uani 1 1 d . . . . .

loop_
_atom_site_aniso_label
_atom_site_aniso_U_11
_atom_site_aniso_U_22
_atom_site_aniso_U_33
_atom_site_aniso_U_23
_atom_site_aniso_U_13
_atom_site_aniso_U_12
Mg1 0.0187(4) 0.0204(4) 0.0243(4) 0.0008(3) -0.0047(3) -0.0035(3)
F2 0.0180(6) 0.0223(7) 0.0304(7) 0.0001(5) 0.0017(5) -0.0016(5)
F16 0.0245(7) 0.0251(7) 0.0271(6) 0.0058(5) -0.0040(5) -0.0050(5)
F3 0.0240(7) 0.0193(7) 0.0344(7) -0.0002(5) -0.0029(5) -0.0025(5)
F7 0.0215(7) 0.0316(7) 0.0321(7) -0.0022(5) -0.0046(5) 0.0002(5)
F11 0.0186(6) 0.0344(8) 0.0358(7) 0.0010(6) -0.0021(5) -0.0047(5)
F21 0.0279(7) 0.0258(7) 0.0315(7) 0.0058(5) -0.0059(5) -0.0041(5)
F6 0.0233(7) 0.0210(7) 0.0412(8) -0.0025(5) 0.0053(6) -0.0010(5)
F4 0.0282(7) 0.0229(7) 0.0416(8) 0.0032(6) 0.0037(6) -0.0094(6)
F17 0.0376(8) 0.0257(7) 0.0291(7) 0.0021(5) -0.0053(6) -0.0014(6)
F15 0.0272(7) 0.0357(8) 0.0371(7) 0.0011(6) -0.0029(6) -0.0142(6)
F1 0.0215(7) 0.0325(8) 0.0436(8) 0.0016(6) -0.0063(6) -0.0112(6)
F12 0.0320(8) 0.0312(8) 0.0340(7) 0.0108(6) -0.0090(6) -0.0091(6)
F20 0.0298(7) 0.0232(7) 0.0476(8) 0.0084(6) -0.0053(6) 0.0005(6)
F5 0.0233(7) 0.0286(8) 0.0412(8) -0.0024(6) 0.0100(6) -0.0052(6)
F18 0.0360(8) 0.0335(8) 0.0352(8) -0.0070(6) -0.0031(6) -0.0027(6)
F8 0.0333(8) 0.0408(8) 0.0286(7) -0.0047(6) 0.0022(6) -0.0083(6)
F19 0.0327(8) 0.0229(7) 0.0532(9) -0.0079(6) -0.0020(7) 0.0001(6)
F13 0.0398(8) 0.0436(9) 0.0344(8) 0.0062(6) -0.0180(6) -0.0068(7)
F10 0.0261(7) 0.0511(9) 0.0401(8) 0.0093(7) -0.0138(6) -0.0129(6)
F14 0.0293(8) 0.0456(9) 0.0439(8) -0.0056(7) -0.0149(6) -0.0105(6)
F9 0.0435(9) 0.0545(10) 0.0279(7) 0.0028(6) -0.0109(6) -0.0181(7)
N2 0.0167(9) 0.0212(10) 0.0229(9) 0.0014(7) -0.0024(7) -0.0030(7)
N1 0.0162(9) 0.0226(10) 0.0231(9) 0.0004(7) -0.0030(7) -0.0034(7)
C3 0.0187(10) 0.0202(11) 0.0250(11) 0.0019(8) -0.0015(8) -0.0046(8)
C53 0.0220(11) 0.0216(11) 0.0245(11) -0.0008(8) -0.0038(8) -0.0016(9)
C2 0.0156(10) 0.0227(11) 0.0230(10) 0.0021(8) 0.0012(8) -0.0003(8)
C18 0.0230(11) 0.0215(11) 0.0225(10) 0.0001(8) -0.0043(8) -0.0047(9)
C38 0.0244(11) 0.0212(11) 0.0280(11) 0.0038(9) -0.0028(9) -0.0074(9)
C59 0.0153(10) 0.0247(12) 0.0299(11) 0.0024(9) -0.0024(8) -0.0041(8)
C58 0.0179(11) 0.0183(11) 0.0430(13) 0.0070(9) -0.0058(9) -0.0020(8)
C36 0.0154(10) 0.0280(12) 0.0214(10) -0.0006(8) -0.0002(8) -0.0022(8)
C57 0.0166(11) 0.0197(12) 0.0441(14) -0.0030(10) -0.0004(9) -0.0016(8)
C4 0.0154(10) 0.0213(11) 0.0251(11) -0.0016(8) -0.0004(8) -0.0001(8)
C56 0.0188(11) 0.0278(13) 0.0322(12) -0.0042(9) -0.0023(9) -0.0038(9)
C48 0.0210(11) 0.0214(11) 0.0243(11) -0.0021(8) -0.0015(8) -0.0018(8)
C40 0.0227(11) 0.0189(11) 0.0276(11) -0.0011(8) -0.0019(9) -0.0005(9)
C37 0.0228(11) 0.0168(11) 0.0273(11) 0.0000(8) -0.0049(9) -0.0002(8)
C6 0.0231(11) 0.0239(12) 0.0235(11) 0.0061(8) -0.0065(9) -0.0065(9)
C42 0.0225(11) 0.0173(11) 0.0294(11) 0.0049(8) -0.0047(9) -0.0049(8)
C54 0.0177(10) 0.0205(11) 0.0297(11) 0.0022(9) -0.0021(8) -0.0045(8)
C49 0.0255(12) 0.0221(12) 0.0267(11) 0.0014(9) -0.0026(9) -0.0047(9)
C47 0.0220(11) 0.0224(12) 0.0290(11) 0.0028(9) 0.0001(9) -0.0062(9)
C19 0.0225(11) 0.0250(12) 0.0251(11) -0.0009(9) -0.0015(9) -0.0035(9)
C52 0.0240(11) 0.0235(12) 0.0300(12) -0.0020(9) -0.0009(9) -0.0080(9)
C41 0.0202(11) 0.0232(12) 0.0239(11) 0.0002(8) -0.0034(8) -0.0026(9)
C43 0.0216(11) 0.0189(11) 0.0327(12) 0.0029(9) -0.0053(9) -0.0034(8)
C23 0.0230(11) 0.0228(12) 0.0270(11) -0.0009(9) -0.0057(9) -0.0035(9)
C46 0.0235(12) 0.0292(13) 0.0357(13) 0.0079(10) -0.0103(10) -0.0106(9)
C39 0.0190(11) 0.0267(12) 0.0263(11) -0.0005(9) 0.0014(9) -0.0022(9)
C24 0.0221(11) 0.0314(13) 0.0254(11) 0.0015(9) -0.0007(9) -0.0042(9)
C50 0.0306(13) 0.0298(13) 0.0254(11) -0.0017(9) -0.0094(9) -0.0011(10)
C11 0.0294(12) 0.0246(12) 0.0235(11) 0.0061(9) -0.0067(9) -0.0077(9)
C15 0.0286(12) 0.0262(12) 0.0230(11) 0.0000(9) -0.0030(9) -0.0041(9)
C1 0.0261(12) 0.0233(12) 0.0286(11) 0.0032(9) -0.0050(9) -0.0064(9)
C44 0.0290(12) 0.0254(12) 0.0268(11) 0.0011(9) 0.0008(9) -0.0073(9)
C51 0.0222(11) 0.0323(13) 0.0332(12) -0.0068(10) -0.0093(9) -0.0045(9)
C55 0.0215(11) 0.0217(12) 0.0343(12) 0.0048(9) -0.0043(9) -0.0036(9)
C20 0.0299(12) 0.0287(13) 0.0251(11) -0.0007(9) 0.0015(9) -0.0042(10)
C30 0.0164(10) 0.0244(12) 0.0394(13) -0.0021(9) -0.0033(9) -0.0053(9)
C35 0.0233(12) 0.0302(13) 0.0332(12) -0.0006(10) -0.0012(9) -0.0044(9)
C7 0.0223(11) 0.0283(13) 0.0310(12) 0.0081(9) -0.0064(9) -0.0066(9)
C27 0.0230(11) 0.0298(13) 0.0299(12) 0.0057(9) -0.0072(9) -0.0044(9)
C5 0.0297(12) 0.0235(12) 0.0264(11) 0.0012(9) -0.0069(9) -0.0059(9)
C10 0.0379(14) 0.0342(14) 0.0257(12) 0.0039(10) -0.0095(10) -0.0112(11)
C22 0.0309(13) 0.0299(13) 0.0292(12) 0.0016(9) -0.0101(10) -0.0027(10)
C21 0.0393(14) 0.0308(13) 0.0229(11) 0.0039(9) -0.0046(10) -0.0029(11)
C45 0.0355(13) 0.0317(13) 0.0248(11) 0.0053(9) -0.0083(10) -0.0144(10)
C31 0.0258(12) 0.0284(13) 0.0390(13) 0.0015(10) -0.0036(10) -0.0066(10)
C32 0.0298(13) 0.0336(14) 0.0448(14) -0.0029(11) -0.0122(11) -0.0064(10)
C12 0.0172(11) 0.0376(14) 0.0395(13) 0.0009(10) -0.0056(10) -0.0021(10)
C34 0.0272(12) 0.0309(14) 0.0392(14) -0.0016(10) 0.0045(10) -0.0127(10)
C16 0.0267(12) 0.0341(14) 0.0328(13) 0.0001(10) 0.0004(10) -0.0049(10)
C33 0.0220(12) 0.0340(14) 0.0502(15) -0.0052(11) -0.0028(11) -0.0095(10)
C25 0.0297(13) 0.0366(15) 0.0348(13) -0.0004(10) -0.0064(10) 0.0038(11)
C9 0.0349(14) 0.0455(16) 0.0340(13) 0.0099(11) -0.0165(11) -0.0168(12)
C28 0.0326(14) 0.0379(15) 0.0470(15) 0.0054(11) -0.0141(11) -0.0122(11)
C8 0.0221(12) 0.0420(15) 0.0405(14) 0.0121(11) -0.0123(10) -0.0091(10)
C17 0.0459(16) 0.0325(14) 0.0270(12) -0.0011(10) -0.0026(11) -0.0046(11)
C29 0.0255(12) 0.0337(14) 0.0440(14) 0.0013(11) -0.0035(10) -0.0007(10)
C14 0.0236(12) 0.0435(16) 0.0394(14) 0.0016(11) -0.0014(10) -0.0012(11)
C13 0.0228(13) 0.0404(16) 0.0621(18) 0.0038(13) -0.0078(12) -0.0006(11)
C26 0.0246(13) 0.0539(18) 0.0441(15) 0.0118(13) -0.0009(11) -0.0119(12)
B1 0.0198(12) 0.0209(13) 0.0264(12) 0.0018(10) -0.0009(9) -0.0023(9)

loop_
_atom_type_symbol
_atom_type_description
_atom_type_scat_dispersion_real
_atom_type_scat_dispersion_imag
_atom_type_scat_source
C C 0.0033 0.0016 'International Tables Vol C Tables 4.2.6.8 and 6.1.1.4'
H H 0.0000 0.0000 'International Tables Vol C Tables 4.2.6.8 and 6.1.1.4'
B B 0.0013 0.0007 'International Tables Vol C Tables 4.2.6.8 and 6.1.1.4'
F F 0.0171 0.0103 'International Tables Vol C Tables 4.2.6.8 and 6.1.1.4'
Mg Mg 0.0486 0.0363 'International Tables Vol C Tables 4.2.6.8 and 6.1.1.4'
N N 0.0061 0.0033 'International Tables Vol C Tables 4.2.6.8 and 6.1.1.4'

loop_
_exptl_crystal_face_index_h
_exptl_crystal_face_index_k
_exptl_crystal_face_index_l
_exptl_crystal_face_perp_dist
-12 -2 14 0.0527
3 -17 -5 0.0504
-11 -15 -3 0.0482
-4 -18 -3 0.0413
1 -16 9 0.0723
10 -7 -12 0.0827
10 -12 -1 0.0719
12 3 -13 0.0826
5 1 27 0.0932
9 13 -10 0.0595
12 12 13 0.0856
2 7 -23 0.1253
-2 10 21 0.0544
16 -2 6 0.0938
-1 18 1 0.0275
-14 6 -13 0.0568

loop_
_geom_angle_atom_site_label_1
_geom_angle_atom_site_label_2
_geom_angle_atom_site_label_3
_geom_angle
_geom_angle_site_symmetry_1
_geom_angle_site_symmetry_3
_geom_angle_publ_flag
F2 Mg1 F3 68.99(5) . . ?
F1 Mg1 F2 77.36(6) . . ?
F1 Mg1 F3 145.64(6) . . ?
N2 Mg1 F2 118.33(7) . . ?
N2 Mg1 F3 93.09(6) . . ?
N2 Mg1 F1 109.19(7) . . ?
N2 Mg1 N1 98.52(8) . . ?
N1 Mg1 F2 138.26(7) . . ?
N1 Mg1 F3 91.50(6) . . ?
N1 Mg1 F1 109.90(7) . . ?
C36 F2 Mg1 125.53(12) . . ?
C37 F3 Mg1 111.84(11) . . ?
C30 F1 Mg1 151.81(13) . . ?
C18 N2 Mg1 123.17(14) . . ?
C4 N2 Mg1 118.12(14) . . ?
C4 N2 C18 118.71(17) . . ?
C2 N1 Mg1 116.93(14) . . ?
C2 N1 C6 119.34(17) . . ?
C6 N1 Mg1 123.70(14) . . ?
C2 C3 H3 115.0 . . ?
C2 C3 C4 130.0(2) . . ?
C4 C3 H3 115.0 . . ?
F16 C53 C48 119.03(18) . . ?
F16 C53 C52 116.23(19) . . ?
C52 C53 C48 124.7(2) . . ?
N1 C2 C3 124.68(19) . . ?
N1 C2 C1 119.78(18) . . ?
C3 C2 C1 115.51(19) . . ?
C19 C18 N2 118.42(18) . . ?
C23 C18 N2 120.35(18) . . ?
C23 C18 C19 121.17(19) . . ?
F4 C38 C37 121.53(19) . . ?
F4 C38 C39 121.07(19) . . ?
C37 C38 C39 117.4(2) . . ?
F21 C59 C58 115.05(19) . . ?
F21 C59 C54 121.29(19) . . ?
C58 C59 C54 123.6(2) . . ?
F20 C58 C59 120.0(2) . . ?
F20 C58 C57 119.9(2) . . ?
C57 C58 C59 120.1(2) . . ?
C37 C36 F2 112.77(18) . . ?
C37 C36 C41 127.3(2) . . ?
C41 C36 F2 119.90(18) . . ?
F19 C57 C58 120.2(2) . . ?
F19 C57 C56 120.4(2) . . ?
C58 C57 C56 119.4(2) . . ?
N2 C4 C3 123.98(19) . . ?
N2 C4 C5 120.10(18) . . ?
C3 C4 C5 115.90(19) . . ?
F18 C56 C57 120.3(2) . . ?
F18 C56 C55 121.0(2) . . ?
C57 C56 C55 118.7(2) . . ?
C53 C48 B1 119.39(18) . . ?
C49 C48 C53 113.23(19) . . ?
C49 C48 B1 126.11(19) . . ?
F6 C40 C41 120.63(19) . . ?
F6 C40 C39 115.08(18) . . ?
C39 C40 C41 124.3(2) . . ?
F3 C37 C38 122.24(19) . . ?
F3 C37 C36 118.54(19) . . ?
C38 C37 C36 119.22(19) . . ?
C11 C6 N1 118.96(19) . . ?
C11 C6 C7 121.08(19) . . ?
C7 C6 N1 119.71(19) . . ?
C47 C42 B1 119.12(19) . . ?
C43 C42 C47 113.3(2) . . ?
C43 C42 B1 127.50(19) . . ?
C59 C54 B1 126.40(19) . . ?
C55 C54 C59 113.2(2) . . ?
C55 C54 B1 119.78(18) . . ?
F12 C49 C48 120.47(19) . . ?
F12 C49 C50 115.38(19) . . ?
C50 C49 C48 124.2(2) . . ?
F11 C47 C42 118.94(19) . . ?
F11 C47 C46 116.82(19) . . ?
C46 C47 C42 124.2(2) . . ?
C18 C19 C24 120.84(18) . . ?
C20 C19 C18 118.1(2) . . ?
C20 C19 C24 121.08(19) . . ?
F15 C52 C53 121.10(19) . . ?
F15 C52 C51 119.69(19) . . ?
C53 C52 C51 119.2(2) . . ?
C36 C41 C40 111.02(19) . . ?
C36 C41 B1 120.70(18) . . ?
C40 C41 B1 127.88(19) . . ?
F7 C43 C42 120.34(19) . . ?
F7 C43 C44 115.39(19) . . ?
C44 C43 C42 124.3(2) . . ?
C18 C23 C27 122.27(19) . . ?
C22 C23 C18 118.1(2) . . ?
C22 C23 C27 119.59(19) . . ?
F10 C46 C47 120.9(2) . . ?
F10 C46 C45 119.4(2) . . ?
C47 C46 C45 119.7(2) . . ?
F5 C39 C38 119.11(19) . . ?
F5 C39 C40 120.18(19) . . ?
C38 C39 C40 120.7(2) . . ?
C19 C24 H24 106.9 . . ?
C19 C24 C25 113.06(19) . . ?
C19 C24 C26 112.66(19) . . ?
C25 C24 H24 106.9 . . ?
C25 C24 C26 110.0(2) . . ?
C26 C24 H24 106.9 . . ?
F13 C50 C49 120.3(2) . . ?
F13 C50 C51 120.3(2) . . ?
C51 C50 C49 119.4(2) . . ?
C6 C11 C15 120.88(19) . . ?
C10 C11 C6 118.4(2) . . ?
C10 C11 C15 120.7(2) . . ?
C11 C15 H15 106.8 . . ?
C11 C15 C16 112.83(19) . . ?
C11 C15 C17 114.46(19) . . ?
C16 C15 H15 106.8 . . ?
C17 C15 H15 106.8 . . ?
C17 C15 C16 108.56(19) . . ?
C2 C1 H1A 109.5 . . ?
C2 C1 H1B 109.5 . . ?
C2 C1 H1C 109.5 . . ?
H1A C1 H1B 109.5 . . ?
H1A C1 H1C 109.5 . . ?
H1B C1 H1C 109.5 . . ?
F8 C44 C43 120.7(2) . . ?
F8 C44 C45 119.6(2) . . ?
C43 C44 C45 119.6(2) . . ?
F14 C51 C52 120.1(2) . . ?
F14 C51 C50 120.6(2) . . ?
C50 C51 C52 119.2(2) . . ?
F17 C55 C56 115.7(2) . . ?
F17 C55 C54 119.31(19) . . ?
C56 C55 C54 125.0(2) . . ?
C19 C20 H20 119.4 . . ?
C21 C20 C19 121.2(2) . . ?
C21 C20 H20 119.4 . . ?
C35 C30 F1 116.7(2) . . ?
C31 C30 F1 117.2(2) . . ?
C31 C30 C35 126.1(2) . . ?
C30 C35 H35 121.9 . . ?
C30 C35 C34 116.1(2) . . ?
C34 C35 H35 121.9 . . ?
C6 C7 C12 122.87(19) . . ?
C8 C7 C6 117.7(2) . . ?
C8 C7 C12 119.3(2) . . ?
C23 C27 H27 107.8 . . ?
C23 C27 C28 112.67(19) . . ?
C23 C27 C29 111.13(19) . . ?
C28 C27 H27 107.8 . . ?
C29 C27 H27 107.8 . . ?
C29 C27 C28 109.41(19) . . ?
C4 C5 H5A 109.5 . . ?
C4 C5 H5B 109.5 . . ?
C4 C5 H5C 109.5 . . ?
H5A C5 H5B 109.5 . . ?
H5A C5 H5C 109.5 . . ?
H5B C5 H5C 109.5 . . ?
C11 C10 H10 119.6 . . ?
C9 C10 C11 120.9(2) . . ?
C9 C10 H10 119.6 . . ?
C23 C22 H22 119.4 . . ?
C21 C22 C23 121.2(2) . . ?
C21 C22 H22 119.4 . . ?
C20 C21 H21 119.9 . . ?
C22 C21 C20 120.2(2) . . ?
C22 C21 H21 119.9 . . ?
F9 C45 C46 120.5(2) . . ?
F9 C45 C44 120.7(2) . . ?
C44 C45 C46 118.8(2) . . ?
C30 C31 H31 121.8 . . ?
C30 C31 C32 116.5(2) . . ?
C32 C31 H31 121.8 . . ?
C31 C32 H32 119.9 . . ?
C33 C32 C31 120.3(2) . . ?
C33 C32 H32 119.9 . . ?
C7 C12 H12 108.1 . . ?
C7 C12 C14 110.5(2) . . ?
C7 C12 C13 111.8(2) . . ?
C14 C12 H12 108.1 . . ?
C13 C12 H12 108.1 . . ?
C13 C12 C14 110.06(19) . . ?
C35 C34 H34 119.7 . . ?
C33 C34 C35 120.6(2) . . ?
C33 C34 H34 119.7 . . ?
C15 C16 H16A 109.5 . . ?
C15 C16 H16B 109.5 . . ?
C15 C16 H16C 109.5 . . ?
H16A C16 H16B 109.5 . . ?
H16A C16 H16C 109.5 . . ?
H16B C16 H16C 109.5 . . ?
C32 C33 H33 119.7 . . ?
C34 C33 C32 120.5(2) . . ?
C34 C33 H33 119.7 . . ?
C24 C25 H25A 109.5 . . ?
C24 C25 H25B 109.5 . . ?
C24 C25 H25C 109.5 . . ?
H25A C25 H25B 109.5 . . ?
H25A C25 H25C 109.5 . . ?
H25B C25 H25C 109.5 . . ?
C10 C9 H9 119.9 . . ?
C8 C9 C10 120.2(2) . . ?
C8 C9 H9 119.9 . . ?
C27 C28 H28A 109.5 . . ?
C27 C28 H28B 109.5 . . ?
C27 C28 H28C 109.5 . . ?
H28A C28 H28B 109.5 . . ?
H28A C28 H28C 109.5 . . ?
H28B C28 H28C 109.5 . . ?
C7 C8 H8 119.1 . . ?
C9 C8 C7 121.7(2) . . ?
C9 C8 H8 119.1 . . ?
C15 C17 H17A 109.5 . . ?
C15 C17 H17B 109.5 . . ?
C15 C17 H17C 109.5 . . ?
H17A C17 H17B 109.5 . . ?
H17A C17 H17C 109.5 . . ?
H17B C17 H17C 109.5 . . ?
C27 C29 H29A 109.5 . . ?
C27 C29 H29B 109.5 . . ?
C27 C29 H29C 109.5 . . ?
H29A C29 H29B 109.5 . . ?
H29A C29 H29C 109.5 . . ?
H29B C29 H29C 109.5 . . ?
C12 C14 H14A 109.5 . . ?
C12 C14 H14B 109.5 . . ?
C12 C14 H14C 109.5 . . ?
H14A C14 H14B 109.5 . . ?
H14A C14 H14C 109.5 . . ?
H14B C14 H14C 109.5 . . ?
C12 C13 H13A 109.5 . . ?
C12 C13 H13B 109.5 . . ?
C12 C13 H13C 109.5 . . ?
H13A C13 H13B 109.5 . . ?
H13A C13 H13C 109.5 . . ?
H13B C13 H13C 109.5 . . ?
C24 C26 H26A 109.5 . . ?
C24 C26 H26B 109.5 . . ?
C24 C26 H26C 109.5 . . ?
H26A C26 H26B 109.5 . . ?
H26A C26 H26C 109.5 . . ?
H26B C26 H26C 109.5 . . ?
C48 B1 C42 114.79(18) . . ?
C48 B1 C54 100.50(17) . . ?
C48 B1 C41 113.14(17) . . ?
C42 B1 C54 113.35(17) . . ?
C42 B1 C41 102.15(17) . . ?
C54 B1 C41 113.48(17) . . ?

loop_
_geom_bond_atom_site_label_1
_geom_bond_atom_site_label_2
_geom_bond_distance
_geom_bond_site_symmetry_2
_geom_bond_publ_flag
Mg1 F2 2.0921(14) . ?
Mg1 F3 2.4196(14) . ?
Mg1 F1 2.0079(14) . ?
Mg1 N2 1.9833(18) . ?
Mg1 N1 1.9935(18) . ?
F2 C36 1.400(2) . ?
F16 C53 1.353(2) . ?
F3 C37 1.367(2) . ?
F7 C43 1.356(2) . ?
F11 C47 1.352(2) . ?
F21 C59 1.351(2) . ?
F6 C40 1.343(2) . ?
F4 C38 1.335(2) . ?
F17 C55 1.357(2) . ?
F15 C52 1.346(2) . ?
F1 C30 1.416(2) . ?
F12 C49 1.354(2) . ?
F20 C58 1.345(3) . ?
F5 C39 1.338(2) . ?
F18 C56 1.338(3) . ?
F8 C44 1.345(3) . ?
F19 C57 1.345(3) . ?
F13 C50 1.340(2) . ?
F10 C46 1.348(3) . ?
F14 C51 1.341(2) . ?
F9 C45 1.341(3) . ?
N2 C18 1.443(3) . ?
N2 C4 1.330(3) . ?
N1 C2 1.341(3) . ?
N1 C6 1.436(3) . ?
C3 H3 0.9500 . ?
C3 C2 1.400(3) . ?
C3 C4 1.415(3) . ?
C53 C48 1.391(3) . ?
C53 C52 1.376(3) . ?
C2 C1 1.513(3) . ?
C18 C19 1.415(3) . ?
C18 C23 1.407(3) . ?
C38 C37 1.370(3) . ?
C38 C39 1.377(3) . ?
C59 C58 1.385(3) . ?
C59 C54 1.394(3) . ?
C58 C57 1.369(3) . ?
C36 C37 1.372(3) . ?
C36 C41 1.377(3) . ?
C57 C56 1.374(3) . ?
C4 C5 1.508(3) . ?
C56 C55 1.386(3) . ?
C48 C49 1.388(3) . ?
C48 B1 1.652(3) . ?
C40 C41 1.393(3) . ?
C40 C39 1.390(3) . ?
C6 C11 1.410(3) . ?
C6 C7 1.410(3) . ?
C42 C47 1.394(3) . ?
C42 C43 1.388(3) . ?
C42 B1 1.654(3) . ?
C54 C55 1.389(3) . ?
C54 B1 1.656(3) . ?
C49 C50 1.385(3) . ?
C47 C46 1.370(3) . ?
C19 C24 1.525(3) . ?
C19 C20 1.390(3) . ?
C52 C51 1.377(3) . ?
C41 B1 1.662(3) . ?
C43 C44 1.375(3) . ?
C23 C27 1.518(3) . ?
C23 C22 1.393(3) . ?
C46 C45 1.379(3) . ?
C24 H24 1.0000 . ?
C24 C25 1.526(3) . ?
C24 C26 1.530(3) . ?
C50 C51 1.373(3) . ?
C11 C15 1.523(3) . ?
C11 C10 1.395(3) . ?
C15 H15 1.0000 . ?
C15 C16 1.535(3) . ?
C15 C17 1.526(3) . ?
C1 H1A 0.9800 . ?
C1 H1B 0.9800 . ?
C1 H1C 0.9800 . ?
C44 C45 1.375(3) . ?
C20 H20 0.9500 . ?
C20 C21 1.381(3) . ?
C30 C35 1.366(3) . ?
C30 C31 1.361(3) . ?
C35 H35 0.9500 . ?
C35 C34 1.385(3) . ?
C7 C12 1.520(3) . ?
C7 C8 1.395(3) . ?
C27 H27 1.0000 . ?
C27 C28 1.535(3) . ?
C27 C29 1.527(3) . ?
C5 H5A 0.9800 . ?
C5 H5B 0.9800 . ?
C5 H5C 0.9800 . ?
C10 H10 0.9500 . ?
C10 C9 1.382(4) . ?
C22 H22 0.9500 . ?
C22 C21 1.380(3) . ?
C21 H21 0.9500 . ?
C31 H31 0.9500 . ?
C31 C32 1.384(3) . ?
C32 H32 0.9500 . ?
C32 C33 1.383(4) . ?
C12 H12 1.0000 . ?
C12 C14 1.538(3) . ?
C12 C13 1.536(3) . ?
C34 H34 0.9500 . ?
C34 C33 1.379(4) . ?
C16 H16A 0.9800 . ?
C16 H16B 0.9800 . ?
C16 H16C 0.9800 . ?
C33 H33 0.9500 . ?
C25 H25A 0.9800 . ?
C25 H25B 0.9800 . ?
C25 H25C 0.9800 . ?
C9 H9 0.9500 . ?
C9 C8 1.375(4) . ?
C28 H28A 0.9800 . ?
C28 H28B 0.9800 . ?
C28 H28C 0.9800 . ?
C8 H8 0.9500 . ?
C17 H17A 0.9800 . ?
C17 H17B 0.9800 . ?
C17 H17C 0.9800 . ?
C29 H29A 0.9800 . ?
C29 H29B 0.9800 . ?
C29 H29C 0.9800 . ?
C14 H14A 0.9800 . ?
C14 H14B 0.9800 . ?
C14 H14C 0.9800 . ?
C13 H13A 0.9800 . ?
C13 H13B 0.9800 . ?
C13 H13C 0.9800 . ?
C26 H26A 0.9800 . ?
C26 H26B 0.9800 . ?
C26 H26C 0.9800 . ?

loop_
_geom_torsion_atom_site_label_1
_geom_torsion_atom_site_label_2
_geom_torsion_atom_site_label_3
_geom_torsion_atom_site_label_4
_geom_torsion
_geom_torsion_site_symmetry_1
_geom_torsion_site_symmetry_2
_geom_torsion_site_symmetry_3
_geom_torsion_site_symmetry_4
_geom_torsion_publ_flag
Mg1 F2 C36 C37 11.7(2) . . . . ?
Mg1 F2 C36 C41 -167.47(14) . . . . ?
Mg1 F3 C37 C38 167.86(16) . . . . ?
Mg1 F3 C37 C36 -11.9(2) . . . . ?
Mg1 F1 C30 C35 176.18(19) . . . . ?
Mg1 F1 C30 C31 -4.6(4) . . . . ?
Mg1 N2 C18 C19 -81.8(2) . . . . ?
Mg1 N2 C18 C23 95.5(2) . . . . ?
Mg1 N2 C4 C3 9.3(3) . . . . ?
Mg1 N2 C4 C5 -172.42(15) . . . . ?
Mg1 N1 C2 C3 -11.9(3) . . . . ?
Mg1 N1 C2 C1 170.07(15) . . . . ?
Mg1 N1 C6 C11 -69.5(2) . . . . ?
Mg1 N1 C6 C7 104.8(2) . . . . ?
F2 C36 C37 F3 2.2(3) . . . . ?
F2 C36 C37 C38 -177.57(18) . . . . ?
F2 C36 C41 C40 178.95(17) . . . . ?
F2 C36 C41 B1 -7.7(3) . . . . ?
F16 C53 C48 C49 178.81(18) . . . . ?
F16 C53 C48 B1 10.9(3) . . . . ?
F16 C53 C52 F15 1.7(3) . . . . ?
F16 C53 C52 C51 -177.16(19) . . . . ?
F7 C43 C44 F8 2.1(3) . . . . ?
F7 C43 C44 C45 -177.8(2) . . . . ?
F11 C47 C46 F10 0.4(3) . . . . ?
F11 C47 C46 C45 179.8(2) . . . . ?
F21 C59 C58 F20 -0.8(3) . . . . ?
F21 C59 C58 C57 179.18(19) . . . . ?
F21 C59 C54 C55 -178.33(18) . . . . ?
F21 C59 C54 B1 -7.3(3) . . . . ?
F6 C40 C41 C36 176.86(18) . . . . ?
F6 C40 C41 B1 4.1(3) . . . . ?
F6 C40 C39 F5 2.4(3) . . . . ?
F6 C40 C39 C38 -176.16(19) . . . . ?
F4 C38 C37 F3 0.4(3) . . . . ?
F4 C38 C37 C36 -179.81(19) . . . . ?
F4 C38 C39 F5 -0.7(3) . . . . ?
F4 C38 C39 C40 177.82(19) . . . . ?
F15 C52 C51 F14 -0.3(3) . . . . ?
F15 C52 C51 C50 179.7(2) . . . . ?
F1 C30 C35 C34 178.97(19) . . . . ?
F1 C30 C31 C32 -178.9(2) . . . . ?
F12 C49 C50 F13 0.5(3) . . . . ?
F12 C49 C50 C51 -179.1(2) . . . . ?
F20 C58 C57 F19 -0.5(3) . . . . ?
F20 C58 C57 C56 179.0(2) . . . . ?
F18 C56 C55 F17 1.3(3) . . . . ?
F18 C56 C55 C54 -179.3(2) . . . . ?
F8 C44 C45 F9 -0.7(3) . . . . ?
F8 C44 C45 C46 179.9(2) . . . . ?
F19 C57 C56 F18 -0.4(3) . . . . ?
F19 C57 C56 C55 179.77(19) . . . . ?
F13 C50 C51 F14 0.8(3) . . . . ?
F13 C50 C51 C52 -179.2(2) . . . . ?
F10 C46 C45 F9 0.1(3) . . . . ?
F10 C46 C45 C44 179.5(2) . . . . ?
N2 C18 C19 C24 -4.3(3) . . . . ?
N2 C18 C19 C20 177.3(2) . . . . ?
N2 C18 C23 C27 2.8(3) . . . . ?
N2 C18 C23 C22 -177.3(2) . . . . ?
N1 C6 C11 C15 -7.0(3) . . . . ?
N1 C6 C11 C10 172.16(19) . . . . ?
N1 C6 C7 C12 4.5(3) . . . . ?
N1 C6 C7 C8 -172.1(2) . . . . ?
C53 C48 C49 F12 178.51(19) . . . . ?
C53 C48 C49 C50 -2.1(3) . . . . ?
C53 C48 B1 C42 -55.9(3) . . . . ?
C53 C48 B1 C54 66.1(2) . . . . ?
C53 C48 B1 C41 -172.62(18) . . . . ?
C53 C52 C51 F14 178.6(2) . . . . ?
C53 C52 C51 C50 -1.4(3) . . . . ?
C2 N1 C6 C11 112.2(2) . . . . ?
C2 N1 C6 C7 -73.5(3) . . . . ?
C2 C3 C4 N2 14.7(4) . . . . ?
C2 C3 C4 C5 -163.6(2) . . . . ?
C18 N2 C4 C3 -171.17(19) . . . . ?
C18 N2 C4 C5 7.1(3) . . . . ?
C18 C19 C24 C25 -79.5(3) . . . . ?
C18 C19 C24 C26 155.0(2) . . . . ?
C18 C19 C20 C21 0.2(3) . . . . ?
C18 C23 C27 C28 127.6(2) . . . . ?
C18 C23 C27 C29 -109.2(2) . . . . ?
C18 C23 C22 C21 0.1(3) . . . . ?
C59 C58 C57 F19 179.52(19) . . . . ?
C59 C58 C57 C56 -1.0(3) . . . . ?
C59 C54 C55 F17 178.86(19) . . . . ?
C59 C54 C55 C56 -0.5(3) . . . . ?
C59 C54 B1 C48 -106.2(2) . . . . ?
C59 C54 B1 C42 16.8(3) . . . . ?
C59 C54 B1 C41 132.7(2) . . . . ?
C58 C59 C54 C55 -0.2(3) . . . . ?
C58 C59 C54 B1 170.8(2) . . . . ?
C58 C57 C56 F18 -179.93(19) . . . . ?
C58 C57 C56 C55 0.2(3) . . . . ?
C36 C41 B1 C48 60.0(3) . . . . ?
C36 C41 B1 C42 -64.0(2) . . . . ?
C36 C41 B1 C54 173.67(19) . . . . ?
C57 C56 C55 F17 -178.87(19) . . . . ?
C57 C56 C55 C54 0.5(3) . . . . ?
C4 N2 C18 C19 98.7(2) . . . . ?
C4 N2 C18 C23 -84.0(3) . . . . ?
C4 C3 C2 N1 -13.0(4) . . . . ?
C4 C3 C2 C1 165.1(2) . . . . ?
C48 C53 C52 F15 179.6(2) . . . . ?
C48 C53 C52 C51 0.7(3) . . . . ?
C48 C49 C50 F13 -178.9(2) . . . . ?
C48 C49 C50 C51 1.5(4) . . . . ?
C40 C41 B1 C48 -127.9(2) . . . . ?
C40 C41 B1 C42 108.2(2) . . . . ?
C40 C41 B1 C54 -14.2(3) . . . . ?
C37 C38 C39 F5 -179.74(19) . . . . ?
C37 C38 C39 C40 -1.2(3) . . . . ?
C37 C36 C41 C40 -0.1(3) . . . . ?
C37 C36 C41 B1 173.2(2) . . . . ?
C6 N1 C2 C3 166.6(2) . . . . ?
C6 N1 C2 C1 -11.5(3) . . . . ?
C6 C11 C15 C16 -67.8(3) . . . . ?
C6 C11 C15 C17 167.4(2) . . . . ?
C6 C11 C10 C9 0.8(3) . . . . ?
C6 C7 C12 C14 -110.3(2) . . . . ?
C6 C7 C12 C13 126.8(2) . . . . ?
C6 C7 C8 C9 -0.8(3) . . . . ?
C42 C47 C46 F10 178.6(2) . . . . ?
C42 C47 C46 C45 -2.0(4) . . . . ?
C42 C43 C44 F8 -177.9(2) . . . . ?
C42 C43 C44 C45 2.1(4) . . . . ?
C54 C59 C58 F20 -178.96(19) . . . . ?
C54 C59 C58 C57 1.0(3) . . . . ?
C49 C48 B1 C42 137.9(2) . . . . ?
C49 C48 B1 C54 -100.2(2) . . . . ?
C49 C48 B1 C41 21.2(3) . . . . ?
C49 C50 C51 F14 -179.7(2) . . . . ?
C49 C50 C51 C52 0.4(3) . . . . ?
C47 C42 C43 F7 176.22(19) . . . . ?
C47 C42 C43 C44 -3.7(3) . . . . ?
C47 C42 B1 C48 169.04(19) . . . . ?
C47 C42 B1 C54 54.3(3) . . . . ?
C47 C42 B1 C41 -68.1(2) . . . . ?
C47 C46 C45 F9 -179.3(2) . . . . ?
C47 C46 C45 C44 0.1(3) . . . . ?
C19 C18 C23 C27 -180.0(2) . . . . ?
C19 C18 C23 C22 -0.1(3) . . . . ?
C19 C20 C21 C22 -0.2(4) . . . . ?
C52 C53 C48 C49 1.0(3) . . . . ?
C52 C53 C48 B1 -166.9(2) . . . . ?
C41 C36 C37 F3 -178.65(19) . . . . ?
C41 C36 C37 C38 1.6(3) . . . . ?
C41 C40 C39 F5 -178.7(2) . . . . ?
C41 C40 C39 C38 2.8(3) . . . . ?
C43 C42 C47 F11 -178.19(18) . . . . ?
C43 C42 C47 C46 3.6(3) . . . . ?
C43 C42 B1 C48 -13.8(3) . . . . ?
C43 C42 B1 C54 -128.5(2) . . . . ?
C43 C42 B1 C41 109.0(2) . . . . ?
C43 C44 C45 F9 179.2(2) . . . . ?
C43 C44 C45 C46 -0.2(3) . . . . ?
C23 C18 C19 C24 178.4(2) . . . . ?
C23 C18 C19 C20 0.0(3) . . . . ?
C23 C22 C21 C20 0.1(4) . . . . ?
C39 C38 C37 F3 179.38(19) . . . . ?
C39 C38 C37 C36 -0.8(3) . . . . ?
C39 C40 C41 C36 -2.0(3) . . . . ?
C39 C40 C41 B1 -174.8(2) . . . . ?
C24 C19 C20 C21 -178.2(2) . . . . ?
C11 C6 C7 C12 178.7(2) . . . . ?
C11 C6 C7 C8 2.0(3) . . . . ?
C11 C10 C9 C8 0.4(4) . . . . ?
C15 C11 C10 C9 180.0(2) . . . . ?
C55 C54 B1 C48 64.3(2) . . . . ?
C55 C54 B1 C42 -172.73(19) . . . . ?
C55 C54 B1 C41 -56.8(3) . . . . ?
C20 C19 C24 C25 98.8(3) . . . . ?
C20 C19 C24 C26 -26.7(3) . . . . ?
C30 C35 C34 C33 -0.1(3) . . . . ?
C30 C31 C32 C33 -0.1(4) . . . . ?
C35 C30 C31 C32 0.2(4) . . . . ?
C35 C34 C33 C32 0.2(4) . . . . ?
C7 C6 C11 C15 178.8(2) . . . . ?
C7 C6 C11 C10 -2.0(3) . . . . ?
C27 C23 C22 C21 180.0(2) . . . . ?
C10 C11 C15 C16 113.1(2) . . . . ?
C10 C11 C15 C17 -11.8(3) . . . . ?
C10 C9 C8 C7 -0.4(4) . . . . ?
C22 C23 C27 C28 -52.3(3) . . . . ?
C22 C23 C27 C29 70.9(3) . . . . ?
C31 C30 C35 C34 -0.1(4) . . . . ?
C31 C32 C33 C34 -0.1(4) . . . . ?
C12 C7 C8 C9 -177.6(2) . . . . ?
C8 C7 C12 C14 66.4(3) . . . . ?
C8 C7 C12 C13 -56.6(3) . . . . ?
B1 C48 C49 F12 -14.5(3) . . . . ?
B1 C48 C49 C50 164.8(2) . . . . ?
B1 C42 C47 F11 -0.7(3) . . . . ?
B1 C42 C47 C46 -178.8(2) . . . . ?
B1 C42 C43 F7 -1.1(3) . . . . ?
B1 C42 C43 C44 179.0(2) . . . . ?
B1 C54 C55 F17 7.2(3) . . . . ?
B1 C54 C55 C56 -172.2(2) . . . . ?

loop_
_exptl_oxdiff_crystal_face_indexfrac_h
_exptl_oxdiff_crystal_face_indexfrac_k
_exptl_oxdiff_crystal_face_indexfrac_l
_exptl_oxdiff_crystal_face_x
_exptl_oxdiff_crystal_face_y
_exptl_oxdiff_crystal_face_z
-12.0073 -2.0187 13.9953 0.4082 -0.5630 -0.7288
3.0080 -16.9923 -4.9977 -1.0127 -0.0631 -0.1437
-10.9970 -15.0056 -3.0051 -0.4844 -0.7830 -0.3951
-3.9942 -17.9993 -3.0012 -0.8388 -0.4373 -0.3479
1.0024 -16.0028 9.0027 -0.7391 -0.0523 -0.6474
10.0090 -6.9832 -11.9955 -0.7863 0.3713 0.4315
10.0069 -11.9894 -0.9939 -0.9117 0.4013 -0.0643
12.0066 3.0179 -12.9952 -0.3453 0.5817 0.7152
4.9919 0.9873 27.0055 0.2256 0.4899 -0.8496
9.0015 13.0123 -9.9972 0.2866 0.5525 0.7778
11.9949 12.0006 13.0069 0.4205 0.8813 -0.0061
2.0060 7.0152 -23.0020 0.0284 0.0075 0.9939
-2.0109 9.9840 21.0005 0.8155 0.1638 -0.5555
16.0029 -1.9899 6.0093 -0.4915 0.8898 0.0016
-1.0065 17.9963 0.9983 0.9591 0.1514 0.3383
-14.0013 5.9955 -13.0093 0.5555 -0.7917 0.3637
